data_2007807
loop_
_publ_author_name
'Linden, Anthony'
'Akineri, G\"ulnur'
'Noyan, Seda'
'G\"ozler, Tekant'
'Hesse, Manfred'

_publ_section_title
;
 <i>Amaryllidaceae</i> Alkaloids: (+)-Tazettine,
 (+)-3-<i>O</i>-Demethylcriwelline and (+)-3-Epimacronine at 173 K
;
_journal_issue 11
_journal_name_full 'Acta Crystallographica Section C'
_journal_page_first 1653
_journal_page_last 1659
_journal_paper_doi 10.1107/S0108270198006933
_journal_volume 54
_journal_year 1998
_chemical_formula_moiety 'C17 H19 N O5'
_chemical_formula_sum 'C17 H19 N O5'
_chemical_formula_weight 317.34
_chemical_melting_point 478.0(10)
_chemical_name_common (+)-3-O-demethylcriwelline
_chemical_name_systematic
;(+)-(3R,4aS,6aS,13bS)-5-methyl-4,4a,5,6-tetrahydro-3H,8H-[1,3]dioxolo[6,7][2]ben
zopyrano[3,4-c]indole-3,6a-diol
;
_space_group_IT_number 4
_symmetry_cell_setting monoclinic
_symmetry_space_group_name_Hall 'P 2yb'
_symmetry_space_group_name_H-M 'P 1 21 1'
_cell_angle_alpha 90
_cell_angle_beta 104.30(3)
_cell_angle_gamma 90
_cell_formula_units_Z 2
_cell_length_a 7.297(5)
_cell_length_b 11.083(2)
_cell_length_c 9.531(3)
_cell_measurement_reflns_used 24
_cell_measurement_temperature 173.0(10)
_cell_measurement_theta_max 20
_cell_measurement_theta_min 19
_cell_volume 746.9(6)
_computing_cell_refinement 'MSC/AFC Diffractometer Control Software'
_computing_data_collection
;
MSC/AFC Diffractometer Control Software (Molecular Structure
Corporation, 1991)
;
_computing_data_reduction 'TEXSAN PROCESS (Molecular Structure Corporation, 1989)'
_computing_molecular_graphics 'ORTEPII (Johnson, 1976)'
_computing_publication_material SHELXL97
_computing_structure_refinement 'SHELXL97 (Sheldrick, 1997)'
_computing_structure_solution 'SHELXS86 (Sheldrick, 1990)'
_diffrn_ambient_temperature 173.0(10)
_diffrn_measured_fraction_theta_full 0.999
_diffrn_measured_fraction_theta_max 0.999
_diffrn_measurement_device_type 'Rigaku AFC-5R'
_diffrn_measurement_method \w--2\q
_diffrn_radiation_monochromator graphite
_diffrn_radiation_source 'Rigaku rotating anode generator'
_diffrn_radiation_type MoK\a
_diffrn_radiation_wavelength 0.71069
_diffrn_reflns_av_R_equivalents 0.031
_diffrn_reflns_av_sigmaI/netI 0.0363
_diffrn_reflns_limit_h_max 9
_diffrn_reflns_limit_h_min 0
_diffrn_reflns_limit_k_max 14
_diffrn_reflns_limit_k_min 0
_diffrn_reflns_limit_l_max 12
_diffrn_reflns_limit_l_min -12
_diffrn_reflns_number 1938
_diffrn_reflns_theta_full 27.5
_diffrn_reflns_theta_max 27.5
_diffrn_reflns_theta_min 2.5
_diffrn_standards_decay_% insignificant
_diffrn_standards_interval_count 150
_diffrn_standards_number 3
_exptl_absorpt_coefficient_mu 0.104
_exptl_absorpt_correction_type none
_exptl_crystal_colour colourless
_exptl_crystal_density_diffrn 1.411
_exptl_crystal_density_method 'not measured'
_exptl_crystal_description prism
_exptl_crystal_F_000 336
_exptl_crystal_size_max 0.50
_exptl_crystal_size_mid 0.30
_exptl_crystal_size_min 0.23
_refine_diff_density_max 0.29
_refine_diff_density_min -0.18
_refine_ls_extinction_coef 0.006(3)
_refine_ls_extinction_method 'SHELXL97 (Sheldrick, 1997)'
_refine_ls_goodness_of_fit_ref 1.036
_refine_ls_hydrogen_treatment 'H atoms constrained'
_refine_ls_matrix_type full
_refine_ls_number_parameters 212
_refine_ls_number_reflns 1806
_refine_ls_number_restraints 1
_refine_ls_restrained_S_all 1.035
_refine_ls_R_factor_all 0.051
_refine_ls_R_factor_gt 0.036
_refine_ls_shift/su_max 0.001
_refine_ls_shift/su_mean 0.000
_refine_ls_structure_factor_coef Fsqd
_refine_ls_weighting_details 'w = 1/[\s^2^(Fo^2^)+(0.0454P)^2^+0.1561P] where P = (Fo^2^+2Fc^2^)/3'
_refine_ls_weighting_scheme calc
_refine_ls_wR_factor_ref 0.095
_reflns_number_gt 1574
_reflns_number_total 1806
_reflns_threshold_expression I>2\s(I)
_cod_data_source_file fg1465.cif
_cod_data_source_block II
_cod_depositor_comments
;
The following automatic conversions were performed:

'_chemical_melting_point' value '477-479' was changed to '478.0(10)'
- the average value was taken and precision was estimated.

Automatic conversion script
Id: cif_fix_values 1646 2011-03-28 12:23:43Z adriana 

The following automatic conversions were performed:

'_chemical_melting_point' value '477-479' was changed to '478.0(10)'
- the average value was taken and precision was estimated.

Automatic conversion script
Id: cif_fix_values 1715 2011-07-08 13:25:40Z adriana 
;
_cod_original_cell_volume 746.8(5)
_cod_original_sg_symbol_Hall 'P 2y1'
_cod_original_sg_symbol_H-M 'P 21'
_cod_database_code 2007807

loop_
_symmetry_equiv_pos_as_xyz
'x, y, z'
'-x, y+1/2, -z'

loop_
_atom_site_label
_atom_site_fract_x
_atom_site_fract_y
_atom_site_fract_z
_atom_site_U_iso_or_equiv
_atom_site_adp_type
_atom_site_calc_flag
_atom_site_refinement_flags
_atom_site_occupancy
_atom_site_disorder_assembly
_atom_site_disorder_group
_atom_site_type_symbol
O3 1.2122(3) 0.74942(18) 0.4210(2) 0.0316(5) Uani d . 1 . . O
H3 1.0962 0.7539 0.3808 0.047 Uiso calc R 1 . . H
O6A 0.6474(3) 0.4334(2) 0.4015(2) 0.0313(5) Uani d . 1 . . O
H6a 0.7051 0.3711 0.4387 0.047 Uiso calc R 1 . . H
O7 0.6366(2) 0.44088(19) 0.1560(2) 0.0303(5) Uani d . 1 . . O
O10 1.1035(3) -0.0194(2) 0.1593(2) 0.0391(5) Uani d . 1 . . O
O12 1.3555(3) 0.0944(2) 0.2913(2) 0.0374(5) Uani d . 1 . . O
N5 0.8872(3) 0.6593(2) 0.2409(2) 0.0254(5) Uani d . 1 . . N
C1 1.0564(3) 0.4740(3) 0.4754(3) 0.0247(5) Uani d . 1 . . C
H1 1.0170 0.4308 0.5489 0.030 Uiso calc R 1 . . H
C2 1.2017(3) 0.5492(3) 0.5157(3) 0.0257(5) Uani d . 1 . . C
H2 1.2621 0.5547 0.6159 0.031 Uiso calc R 1 . . H
C3 1.2765(3) 0.6262(2) 0.4125(3) 0.0258(6) Uani d . 1 . . C
H31 1.4178 0.6249 0.4421 0.031 Uiso calc R 1 . . H
C4 1.2111(3) 0.5812(3) 0.2566(3) 0.0243(5) Uani d . 1 . . C
H41 1.2845 0.5086 0.2442 0.029 Uiso calc R 1 . . H
H42 1.2350 0.6443 0.1897 0.029 Uiso calc R 1 . . H
C4a 0.9999(3) 0.5505(2) 0.2192(3) 0.0239(5) Uani d . 1 . . C
H4a 0.9590 0.5236 0.1161 0.029 Uiso calc R 1 . . H
C6 0.7251(4) 0.6172(3) 0.2962(3) 0.0294(6) Uani d . 1 . . C
H61 0.6043 0.6448 0.2319 0.035 Uiso calc R 1 . . H
H62 0.7347 0.6491 0.3947 0.035 Uiso calc R 1 . . H
C6a 0.7344(3) 0.4798(3) 0.2988(3) 0.0260(5) Uani d . 1 . . C
C8 0.6384(4) 0.3129(3) 0.1402(3) 0.0335(6) Uani d . 1 . . C
H81 0.5819 0.2920 0.0376 0.040 Uiso calc R 1 . . H
H82 0.5585 0.2764 0.1991 0.040 Uiso calc R 1 . . H
C8a 0.8346(4) 0.2587(3) 0.1857(3) 0.0268(6) Uani d . 1 . . C
C9 0.8611(4) 0.1400(3) 0.1426(3) 0.0290(6) Uani d . 1 . . C
H9 0.7593 0.0943 0.0859 0.035 Uiso calc R 1 . . H
C9a 1.0411(4) 0.0928(3) 0.1862(3) 0.0294(6) Uani d . 1 . . C
C11 1.3050(4) -0.0184(3) 0.2193(3) 0.0371(7) Uani d . 1 . . C
H111 1.3420 -0.0857 0.2888 0.045 Uiso calc R 1 . . H
H112 1.3715 -0.0283 0.1412 0.045 Uiso calc R 1 . . H
C12a 1.1904(4) 0.1603(3) 0.2675(3) 0.0259(6) Uani d . 1 . . C
C13 1.1676(4) 0.2747(3) 0.3128(3) 0.0257(6) Uani d . 1 . . C
H13 1.2709 0.3189 0.3701 0.031 Uiso calc R 1 . . H
C13a 0.9831(3) 0.3254(3) 0.2711(3) 0.0239(5) Uani d . 1 . . C
C13b 0.9488(3) 0.4527(2) 0.3184(3) 0.0236(5) Uani d . 1 . . C
C14 0.8290(4) 0.7325(3) 0.1096(3) 0.0321(6) Uani d . 1 . . C
H141 0.7390 0.6868 0.0352 0.048 Uiso calc R 1 . . H
H142 0.9402 0.7530 0.0741 0.048 Uiso calc R 1 . . H
H143 0.7687 0.8068 0.1316 0.048 Uiso calc R 1 . . H

loop_
_atom_site_aniso_label
_atom_site_aniso_U_11
_atom_site_aniso_U_22
_atom_site_aniso_U_33
_atom_site_aniso_U_12
_atom_site_aniso_U_13
_atom_site_aniso_U_23
O3 0.0266(10) 0.0278(11) 0.0381(11) -0.0013(8) 0.0039(8) -0.0073(9)
O6A 0.0215(9) 0.0380(12) 0.0371(11) 0.0050(9) 0.0125(8) 0.0114(9)
O7 0.0203(8) 0.0374(12) 0.0301(10) -0.0024(8) 0.0005(7) 0.0045(9)
O10 0.0477(12) 0.0288(11) 0.0395(11) -0.0026(10) 0.0082(10) -0.0080(10)
O12 0.0355(11) 0.0314(11) 0.0426(12) 0.0064(9) 0.0044(9) -0.0045(10)
N5 0.0197(10) 0.0309(13) 0.0265(11) 0.0019(9) 0.0075(8) 0.0019(10)
C1 0.0234(12) 0.0290(14) 0.0223(12) 0.0020(11) 0.0067(9) 0.0015(11)
C2 0.0230(12) 0.0334(14) 0.0192(11) 0.0022(11) 0.0023(9) -0.0027(11)
C3 0.0168(11) 0.0308(15) 0.0292(13) -0.0002(10) 0.0046(10) -0.0038(11)
C4 0.0204(12) 0.0291(13) 0.0250(12) 0.0014(11) 0.0089(9) 0.0004(11)
C4a 0.0222(12) 0.0279(14) 0.0216(12) -0.0003(11) 0.0056(9) 0.0009(10)
C6 0.0199(12) 0.0348(16) 0.0350(14) 0.0021(11) 0.0095(11) 0.0044(12)
C6a 0.0171(11) 0.0339(15) 0.0265(12) 0.0009(11) 0.0044(10) 0.0033(12)
C8 0.0214(12) 0.0403(17) 0.0343(15) -0.0072(12) -0.0014(11) -0.0015(13)
C8a 0.0248(13) 0.0333(16) 0.0220(12) -0.0059(11) 0.0052(10) 0.0017(11)
C9 0.0287(13) 0.0342(15) 0.0230(12) -0.0091(12) 0.0041(10) -0.0031(11)
C9a 0.0420(15) 0.0245(13) 0.0228(12) -0.0068(13) 0.0099(11) -0.0022(11)
C11 0.0442(17) 0.0290(15) 0.0393(16) 0.0036(13) 0.0127(13) -0.0001(14)
C12a 0.0251(13) 0.0310(15) 0.0221(12) 0.0003(11) 0.0069(10) 0.0021(11)
C13 0.0253(13) 0.0270(14) 0.0237(12) -0.0033(11) 0.0039(10) -0.0010(11)
C13a 0.0213(12) 0.0295(14) 0.0208(11) -0.0025(11) 0.0050(10) 0.0021(11)
C13b 0.0174(11) 0.0300(15) 0.0225(12) -0.0019(10) 0.0032(9) 0.0014(11)
C14 0.0297(14) 0.0293(15) 0.0370(15) 0.0051(12) 0.0078(11) 0.0071(13)

loop_
_atom_type_symbol
_atom_type_description
_atom_type_scat_dispersion_real
_atom_type_scat_dispersion_imag
_atom_type_scat_source
C C 0.0033 0.0016
; International Tables for Crystallography (1992,
Vol.C, Tables 4.2.6.8 and 6.1.1.4)
;
H H 0.0000 0.0000
; International Tables for Crystallography (1992,
Vol.C, Tables 4.2.6.8 and 6.1.1.4)
;
N N 0.0061 0.0033
; International Tables for Crystallography (1992,
Vol.C, Tables 4.2.6.8 and 6.1.1.4)
;
O O 0.0106 0.0060
; International Tables for Crystallography (1992,
Vol.C, Tables 4.2.6.8 and 6.1.1.4)
;

loop_
_geom_angle_atom_site_label_1
_geom_angle_atom_site_label_2
_geom_angle_atom_site_label_3
_geom_angle
_geom_angle_publ_flag
C3 O3 H3 109.5 ?
C6a O6A H6a 109.5 ?
C8 O7 C6a 112.5(2) ?
C9a O10 C11 105.8(2) ?
C12a O12 C11 105.9(2) ?
C6 N5 C4a 107.9(2) yes
C14 N5 C4a 112.4(2) yes
C14 N5 C6 112.9(2) yes
C2 C1 C13b 124.1(2) ?
C2 C1 H1 117.9 ?
C13b C1 H1 117.9 ?
C1 C2 C3 124.0(2) ?
C1 C2 H2 118.0 ?
C3 C2 H2 118.0 ?
O3 C3 C2 108.8(2) ?
O3 C3 C4 109.5(2) ?
C2 C3 C4 112.0(2) ?
O3 C3 H31 108.8 ?
C2 C3 H31 108.8 ?
C4 C3 H31 108.8 ?
C3 C4 C4a 110.70(19) ?
C3 C4 H41 109.5 ?
C4a C4 H41 109.5 ?
C3 C4 H42 109.5 ?
C4a C4 H42 109.5 ?
H41 C4 H42 108.1 ?
N5 C4a C4 110.0(2) ?
N5 C4a C13b 104.87(19) ?
C4 C4a C13b 113.3(2) ?
N5 C4a H4a 109.5 ?
C4 C4a H4a 109.5 ?
C13b C4a H4a 109.5 ?
N5 C6 C6a 106.5(2) ?
N5 C6 H61 110.4 ?
C6a C6 H61 110.4 ?
N5 C6 H62 110.4 ?
C6a C6 H62 110.4 ?
H61 C6 H62 108.6 ?
O6A C6a O7 110.4(2) ?
O6A C6a C6 110.8(2) ?
O7 C6a C6 105.9(2) ?
O6A C6a C13b 117.6(2) ?
O7 C6a C13b 107.7(2) ?
C6 C6a C13b 103.5(2) ?
O7 C8 C8a 113.4(2) ?
O7 C8 H81 108.9 ?
C8a C8 H81 108.9 ?
O7 C8 H82 108.9 ?
C8a C8 H82 108.9 ?
H81 C8 H82 107.7 ?
C13a C8a C9 121.6(3) ?
C13a C8a C8 120.0(3) ?
C9 C8a C8 118.4(2) ?
C9a C9 C8a 117.2(3) ?
C9a C9 H9 121.4 ?
C8a C9 H9 121.4 ?
O10 C9a C9 128.6(3) ?
O10 C9a C12a 110.0(3) ?
C9 C9a C12a 121.4(3) ?
O12 C11 O10 108.3(2) ?
O12 C11 H111 110.0 ?
O10 C11 H111 110.0 ?
O12 C11 H112 110.0 ?
O10 C11 H112 110.0 ?
H111 C11 H112 108.4 ?
C13 C12a O12 127.7(3) ?
C13 C12a C9a 122.5(3) ?
O12 C12a C9a 109.9(3) ?
C12a C13 C13a 117.4(2) ?
C12a C13 H13 121.3 ?
C13a C13 H13 121.3 ?
C8a C13a C13 119.9(3) ?
C8a C13a C13b 120.3(2) ?
C13 C13a C13b 119.8(2) ?
C1 C13b C4a 110.4(2) yes
C1 C13b C6a 110.2(2) yes
C1 C13b C13a 110.6(2) yes
C4a C13b C6a 100.3(2) yes
C4a C13b C13a 112.8(2) yes
C6a C13b C13a 112.2(2) yes
N5 C14 H141 109.5 ?
N5 C14 H142 109.5 ?
H141 C14 H142 109.5 ?
N5 C14 H143 109.5 ?
H141 C14 H143 109.5 ?
H142 C14 H143 109.5 ?

loop_
_geom_bond_atom_site_label_1
_geom_bond_atom_site_label_2
_geom_bond_site_symmetry_2
_geom_bond_distance
_geom_bond_publ_flag
O3 C3 . 1.452(3) yes
O3 H3 . 0.84 ?
O6A C6a . 1.390(3) yes
O6A H6a . 0.84 ?
O7 C6a . 1.438(3) yes
O7 C8 . 1.427(4) yes
O10 C9a . 1.371(4) ?
O10 C11 . 1.440(4) ?
O12 C12a . 1.378(3) ?
O12 C11 . 1.430(4) ?
N5 C4a . 1.503(3) yes
N5 C6 . 1.484(3) yes
N5 C14 . 1.463(4) yes
C1 C2 . 1.329(4) yes
C1 C13b . 1.526(3) ?
C1 H1 . 0.95 ?
C2 C3 . 1.503(4) ?
C2 H2 . 0.95 ?
C3 C4 . 1.527(4) ?
C3 H31 . 1.00 ?
C4 C4a . 1.532(3) ?
C4 H41 . 0.99 ?
C4 H42 . 0.99 ?
C4a C13b . 1.544(4) ?
C4a H4a . 1.00 ?
C6 C6a . 1.523(4) ?
C6 H61 . 0.99 ?
C6 H62 . 0.99 ?
C6a C13b . 1.559(3) ?
C8 C8a . 1.514(4) ?
C8 H81 . 0.99 ?
C8 H82 . 0.99 ?
C8a C13a . 1.395(3) ?
C8a C9 . 1.405(4) ?
C9 C9a . 1.379(4) ?
C9 H9 . 0.95 ?
C9a C12a . 1.389(4) ?
C11 H111 . 0.99 ?
C11 H112 . 0.99 ?
C12a C13 . 1.363(4) ?
C13 C13a . 1.422(4) ?
C13 H13 . 0.95 ?
C13a C13b . 1.520(4) ?
C14 H141 . 0.98 ?
C14 H142 . 0.98 ?
C14 H143 . 0.98 ?

loop_
_geom_hbond_atom_site_label_D
_geom_hbond_atom_site_label_H
_geom_hbond_atom_site_label_A
_geom_hbond_site_symmetry_A
_geom_hbond_distance_DH
_geom_hbond_distance_HA
_geom_hbond_distance_DA
_geom_hbond_angle_DHA
_geom_hbond_publ_flag
O3 H3 N5 . 0.84 2.05 2.749(3) 140.4 yes
O6A H6A O3 2_746 0.84 1.89 2.685(3) 157.5 yes

loop_
_geom_torsion_atom_site_label_1
_geom_torsion_atom_site_label_2
_geom_torsion_atom_site_label_3
_geom_torsion_atom_site_label_4
_geom_torsion
_geom_torsion_publ_flag
C13b C1 C2 C3 1.8(4) ?
C1 C2 C3 O3 103.3(3) ?
C1 C2 C3 C4 -17.9(4) yes
C2 C1 C13b C4a -13.4(3) yes
O3 C3 C4 C4a -75.8(3) ?
C2 C3 C4 C4a 45.0(3) ?
C14 N5 C4a C4 90.5(3) ?
C6 N5 C4a C4 -144.3(2) ?
C14 N5 C4a C13b -147.3(2) ?
C6 N5 C4a C13b -22.2(3) yes
C3 C4 C4a N5 57.9(3) ?
C3 C4 C4a C13b -59.1(3) ?
C14 N5 C6 C6a 121.4(3) ?
C4a N5 C6 C6a -3.5(3) yes
C8 O7 C6a O6A -61.7(3) ?
C8 O7 C6a C6 178.2(2) ?
C8 O7 C6a C13b 67.9(3) ?
N5 C6 C6a O6A 154.4(2) ?
N5 C6 C6a O7 -85.8(2) ?
N5 C6 C6a C13b 27.4(3) ?
C6a O7 C8 C8a -52.5(3) ?
O7 C8 C8a C13a 16.9(4) yes
O7 C8 C8a C9 -164.5(2) ?
C8a C13a C13b C6a 15.9(3) yes
C13a C8a C9 C9a -1.1(4) ?
C8 C8a C9 C9a -179.7(2) ?
C11 O10 C9a C9 175.5(3) ?
C11 O10 C9a C12a -3.9(3) yes
C8a C9 C9a O10 179.8(3) ?
C8a C9 C9a C12a -0.9(4) ?
C12a O12 C11 O10 -3.2(3) ?
C9a O10 C11 O12 4.3(3) ?
C11 O12 C12a C13 -178.8(3) ?
C11 O12 C12a C9a 0.8(3) yes
O10 C9a C12a C13 -178.4(2) ?
C9 C9a C12a C13 2.2(4) ?
O10 C9a C12a O12 2.0(3) ?
C9 C9a C12a O12 -177.4(2) ?
O12 C12a C13 C13a 178.2(2) ?
C9a C12a C13 C13a -1.3(4) ?
C9 C8a C13a C13 2.0(4) ?
C8 C8a C13a C13 -179.6(2) ?
C9 C8a C13a C13b -178.7(2) ?
C8 C8a C13a C13b -0.2(4) ?
C12a C13 C13a C8a -0.7(3) ?
C12a C13 C13a C13b 180.0(2) ?
C8a C13a C13b C1 139.4(2) ?
C13 C13a C13b C1 -41.3(3) ?
C8a C13a C13b C4a -96.4(3) ?
C13 C13a C13b C4a 82.9(3) ?
C13 C13a C13b C6a -164.8(2) ?
C2 C1 C13b C13a 112.2(3) ?
C2 C1 C13b C6a -123.2(3) ?
N5 C4a C13b C13a 157.3(2) ?
C4 C4a C13b C13a -82.7(3) ?
N5 C4a C13b C1 -78.4(2) ?
C4 C4a C13b C1 41.6(3) ?
N5 C4a C13b C6a 37.8(2) ?
C4 C4a C13b C6a 157.8(2) ?
O6A C6a C13b C13a 77.9(3) ?
O7 C6a C13b C13a -47.6(3) ?
C6 C6a C13b C13a -159.5(2) ?
O6A C6a C13b C1 -45.9(3) ?
O7 C6a C13b C1 -171.4(2) ?
C6 C6a C13b C1 76.7(3) ?
O6A C6a C13b C4a -162.2(2) ?
O7 C6a C13b C4a 72.3(3) ?
C6 C6a C13b C4a -39.6(3) ?

loop_
_cod_related_entry_id
_cod_related_entry_database
_cod_related_entry_code
1 ChemSpider 21185752
